data_4508072
loop_
_publ_author_name
'Vrdoljak, Vi\<snja'
'Prugove\<cki, Biserka'
'Matkovi\'c-\<Calogovi\'c, Dubravka'
'Hrenar, Tomica'
'Dreos, Renata'
'Siega, Patrizia'

_publ_section_title
;
 Three Polymorphic Forms of a Monomeric Mo(VI) Complex: Building Blocks
 for Two Metal--Organic Supramolecular Isomers. Intermolecular
 Interactions and Ligand Substituent Effects
;
_journal_issue 8
_journal_name_full 'Crystal Growth &amp; Design'
_journal_page_first 3773
_journal_paper_doi 10.1021/cg400782c
_journal_volume 13
_journal_year 2013
_chemical_formula_sum 'C16 H17 Mo N3 O6'
_chemical_formula_weight 443.27
_chemical_name_systematic
;
ethanol(2-oxo-4-methoxybenzaldehyde isonicotinylhydrazonato-O,O',N)-cis-
dioxomolybdenum(VI) alpha
;
_space_group_IT_number 15
_symmetry_cell_setting monoclinic
_symmetry_space_group_name_Hall '-C 2yc'
_symmetry_space_group_name_H-M 'C 1 2/c 1'
_atom_sites_solution_hydrogens geom
_atom_sites_solution_primary direct
_atom_sites_solution_secondary difmap
_audit_creation_method SHELXL-97
_cell_angle_alpha 90.00
_cell_angle_beta 115.716(5)
_cell_angle_gamma 90.00
_cell_formula_units_Z 8
_cell_length_a 28.0444(10)
_cell_length_b 9.7439(3)
_cell_length_c 13.8917(6)
_cell_measurement_reflns_used 10979
_cell_measurement_temperature 150(2)
_cell_measurement_theta_max 28.3339
_cell_measurement_theta_min 3.7170
_cell_volume 3420.1(3)
_computing_cell_refinement 'CrysAlis RED (Oxford Diffraction,2008)'
_computing_data_collection 'CrysAlis CCD (Oxford Diffraction,2008)'
_computing_data_reduction 'CrysAlis RED (Oxford Diffraction,2008)'
_computing_molecular_graphics 'PLATON98 (Spek, 2008)'
_computing_publication_material 'SHELXL97 (Sheldrick, 2008)'
_computing_structure_refinement 'SHELXL-97 (Sheldrick, 1997)'
_computing_structure_solution 'SHELXS-97 (Sheldrick, 1990)'
_diffrn_ambient_temperature 150(2)
_diffrn_measured_fraction_theta_full 0.989
_diffrn_measured_fraction_theta_max 0.989
_diffrn_measurement_device_type 'Goniometer KM4/Xcalibur, detector: Sapphire3'
_diffrn_measurement_method '\w and \p scans'
_diffrn_radiation_monochromator graphite
_diffrn_radiation_source 'Enhance (Mo) X-ray Source'
_diffrn_radiation_type MoK\a
_diffrn_radiation_wavelength 0.71073
_diffrn_reflns_av_R_equivalents 0.0126
_diffrn_reflns_av_sigmaI/netI 0.0120
_diffrn_reflns_limit_h_max 35
_diffrn_reflns_limit_h_min -35
_diffrn_reflns_limit_k_max 12
_diffrn_reflns_limit_k_min -12
_diffrn_reflns_limit_l_max 17
_diffrn_reflns_limit_l_min -17
_diffrn_reflns_number 15444
_diffrn_reflns_theta_full 27.00
_diffrn_reflns_theta_max 27.00
_diffrn_reflns_theta_min 3.74
_exptl_absorpt_coefficient_mu 0.807
_exptl_absorpt_correction_T_max 1.00000
_exptl_absorpt_correction_T_min 0.96942
_exptl_absorpt_correction_type multi-scan
_exptl_crystal_colour dark-red
_exptl_crystal_density_diffrn 1.722
_exptl_crystal_density_method 'not measured'
_exptl_crystal_description plate
_exptl_crystal_F_000 1792
_exptl_crystal_size_max 0.47
_exptl_crystal_size_mid 0.33
_exptl_crystal_size_min 0.15
_refine_diff_density_max 0.880
_refine_diff_density_min -0.413
_refine_diff_density_rms 0.052
_refine_ls_extinction_method none
_refine_ls_goodness_of_fit_ref 1.058
_refine_ls_hydrogen_treatment mixed
_refine_ls_matrix_type full
_refine_ls_number_parameters 239
_refine_ls_number_reflns 3694
_refine_ls_number_restraints 0
_refine_ls_restrained_S_all 1.058
_refine_ls_R_factor_all 0.0271
_refine_ls_R_factor_gt 0.0227
_refine_ls_shift/su_max 0.000
_refine_ls_shift/su_mean 0.000
_refine_ls_structure_factor_coef Fsqd
_refine_ls_weighting_details 'calc w=1/[\s^2^(Fo^2^)+(0.0360P)^2^+3.2503P] where P=(Fo^2^+2Fc^2^)/3'
_refine_ls_weighting_scheme calc
_refine_ls_wR_factor_gt 0.0634
_refine_ls_wR_factor_ref 0.0649
_reflns_number_gt 3281
_reflns_number_total 3694
_reflns_threshold_expression >2sigma(I)
_cod_data_source_file cg400782c_si_002.cif
_cod_data_source_block shelxl
_cod_original_cell_volume 3420.1(2)
_cod_original_sg_symbol_H-M C2/c
_cod_database_code 4508072

loop_
_symmetry_equiv_pos_as_xyz
'x, y, z'
'-x, y, -z+1/2'
'x+1/2, y+1/2, z'
'-x+1/2, y+1/2, -z+1/2'
'-x, -y, -z'
'x, -y, z-1/2'
'-x+1/2, -y+1/2, -z'
'x+1/2, -y+1/2, z-1/2'

loop_
_atom_site_label
_atom_site_type_symbol
_atom_site_fract_x
_atom_site_fract_y
_atom_site_fract_z
_atom_site_U_iso_or_equiv
_atom_site_adp_type
_atom_site_occupancy
_atom_site_symmetry_multiplicity
_atom_site_calc_flag
_atom_site_refinement_flags
C1 C 0.21901(7) 0.3282(2) 0.14823(15) 0.0316(4) Uani 1 1 d .
H1 H 0.2306 0.4186 0.1540 0.038 Uiso 1 1 calc R
C2 C 0.10187(8) 0.37984(19) 0.15426(15) 0.0308(4) Uani 1 1 d .
C3 C 0.06105(7) 0.4813(2) 0.14500(14) 0.0305(4) Uani 1 1 d .
C4 C 0.01179(8) 0.4386(2) 0.13416(16) 0.0343(4) Uani 1 1 d .
H4 H 0.0052 0.3462 0.1403 0.041 Uiso 1 1 calc R
C5 C -0.02732(8) 0.5351(2) 0.11408(16) 0.0376(4) Uani 1 1 d .
H5 H -0.0603 0.5051 0.1060 0.045 Uiso 1 1 calc R
C6 C 0.02771(8) 0.7092(2) 0.11990(17) 0.0398(5) Uani 1 1 d .
H6 H 0.0335 0.8026 0.1162 0.048 Uiso 1 1 calc R
C7 C 0.06922(8) 0.6209(2) 0.13979(17) 0.0366(4) Uani 1 1 d .
H7 H 0.1021 0.6542 0.1495 0.044 Uiso 1 1 calc R
C8 C 0.23713(7) 0.0841(2) 0.12005(15) 0.0308(4) Uani 1 1 d .
C9 C 0.25236(7) 0.22289(19) 0.13954(14) 0.0304(4) Uani 1 1 d .
C10 C 0.30040(7) 0.2608(2) 0.13829(16) 0.0358(4) Uani 1 1 d .
H10 H 0.3114 0.3517 0.1519 0.043 Uiso 1 1 calc R
C11 C 0.33133(8) 0.1688(2) 0.11779(16) 0.0378(4) Uani 1 1 d .
H11 H 0.3633 0.1963 0.1190 0.045 Uiso 1 1 calc R
C12 C 0.31465(8) 0.0331(2) 0.09499(16) 0.0352(4) Uani 1 1 d .
C13 C 0.26790(7) -0.0096(2) 0.09677(16) 0.0345(4) Uani 1 1 d .
H13 H 0.2572 -0.1006 0.0824 0.041 Uiso 1 1 calc R
C14 C 0.32576(11) -0.1758(3) 0.0179(2) 0.0589(7) Uani 1 1 d .
H14A H 0.2960 -0.1578 -0.0493 0.088 Uiso 1 1 calc R
H14B H 0.3146 -0.2311 0.0616 0.088 Uiso 1 1 calc R
H14C H 0.3526 -0.2237 0.0058 0.088 Uiso 1 1 calc R
C15 C 0.09089(10) 0.0413(3) -0.09640(19) 0.0484(5) Uani 1 1 d .
H15A H 0.1256 0.0030 -0.0790 0.058 Uiso 1 1 calc R
H15B H 0.0796 0.0909 -0.1632 0.058 Uiso 1 1 calc R
C16 C 0.05343(14) -0.0720(3) -0.1109(3) 0.0752(9) Uani 1 1 d .
H16A H 0.0187 -0.0350 -0.1301 0.113 Uiso 1 1 calc R
H16B H 0.0647 -0.1227 -0.0454 0.113 Uiso 1 1 calc R
H16C H 0.0525 -0.1318 -0.1665 0.113 Uiso 1 1 calc R
N1 N 0.17398(6) 0.30541(16) 0.14853(12) 0.0306(3) Uani 1 1 d .
N2 N 0.14379(6) 0.42070(17) 0.14685(14) 0.0333(4) Uani 1 1 d .
N3 N -0.02033(7) 0.66913(19) 0.10569(13) 0.0375(4) Uani 1 1 d .
O1 O 0.18327(7) 0.10734(16) 0.30160(13) 0.0504(4) Uani 1 1 d .
O2 O 0.10231(7) -0.03296(19) 0.15432(14) 0.0609(5) Uani 1 1 d .
O3 O 0.19228(5) 0.03607(14) 0.11942(12) 0.0386(3) Uani 1 1 d .
O4 O 0.09097(5) 0.24981(14) 0.16304(12) 0.0370(3) Uani 1 1 d .
O5 O 0.34660(6) -0.04984(18) 0.07065(15) 0.0509(4) Uani 1 1 d .
O6 O 0.09483(6) 0.13533(17) -0.01414(12) 0.0386(3) Uani 1 1 d .
Mo1 Mo 0.142498(6) 0.104020(17) 0.169507(13) 0.03221(7) Uani 1 1 d .
H2 H 0.0760(10) 0.190(3) -0.0348(19) 0.039(7) Uiso 1 1 d .

loop_
_atom_site_aniso_label
_atom_site_aniso_U_11
_atom_site_aniso_U_22
_atom_site_aniso_U_33
_atom_site_aniso_U_23
_atom_site_aniso_U_13
_atom_site_aniso_U_12
C1 0.0302(9) 0.0267(9) 0.0346(9) -0.0013(8) 0.0109(7) -0.0049(7)
C2 0.0319(9) 0.0303(10) 0.0277(9) -0.0004(7) 0.0105(7) -0.0011(7)
C3 0.0297(9) 0.0332(10) 0.0259(8) -0.0003(7) 0.0096(7) 0.0014(7)
C4 0.0354(10) 0.0326(10) 0.0359(10) 0.0017(8) 0.0163(8) -0.0014(8)
C5 0.0312(9) 0.0431(12) 0.0396(10) 0.0003(9) 0.0165(8) -0.0017(8)
C6 0.0391(10) 0.0297(10) 0.0461(11) -0.0036(9) 0.0144(9) -0.0001(8)
C7 0.0297(9) 0.0356(11) 0.0417(11) -0.0035(9) 0.0127(8) -0.0033(8)
C8 0.0257(8) 0.0318(10) 0.0313(9) 0.0022(7) 0.0089(7) -0.0014(7)
C9 0.0271(9) 0.0292(10) 0.0316(9) -0.0002(7) 0.0097(7) -0.0022(7)
C10 0.0317(9) 0.0317(10) 0.0404(10) -0.0031(8) 0.0123(8) -0.0070(8)
C11 0.0280(9) 0.0412(12) 0.0439(11) -0.0002(9) 0.0155(8) -0.0061(8)
C12 0.0309(9) 0.0370(11) 0.0374(10) 0.0024(8) 0.0145(8) 0.0036(8)
C13 0.0320(9) 0.0280(10) 0.0412(10) 0.0008(8) 0.0138(8) -0.0003(7)
C14 0.0691(16) 0.0385(13) 0.0861(19) -0.0048(13) 0.0496(15) 0.0048(12)
C15 0.0540(13) 0.0446(13) 0.0466(12) -0.0086(10) 0.0217(11) -0.0010(11)
C16 0.086(2) 0.0589(18) 0.076(2) -0.0230(16) 0.0312(17) -0.0229(16)
N1 0.0291(8) 0.0255(8) 0.0353(8) -0.0008(6) 0.0124(6) -0.0006(6)
N2 0.0301(8) 0.0280(8) 0.0395(9) -0.0014(7) 0.0130(7) 0.0013(6)
N3 0.0344(8) 0.0382(10) 0.0375(9) -0.0008(7) 0.0132(7) 0.0042(7)
O1 0.0566(10) 0.0424(9) 0.0445(9) 0.0069(7) 0.0148(8) 0.0045(7)
O2 0.0654(11) 0.0482(10) 0.0624(11) 0.0113(9) 0.0215(9) -0.0250(9)
O3 0.0316(7) 0.0267(7) 0.0597(9) -0.0016(6) 0.0220(6) -0.0035(5)
O4 0.0370(7) 0.0304(7) 0.0486(8) 0.0031(6) 0.0233(6) 0.0001(6)
O5 0.0429(8) 0.0443(9) 0.0757(11) -0.0062(8) 0.0353(8) 0.0012(7)
O6 0.0406(8) 0.0317(8) 0.0378(8) -0.0011(6) 0.0116(6) 0.0054(7)
Mo1 0.03167(10) 0.02592(10) 0.04011(11) 0.00479(7) 0.01657(8) -0.00091(6)

loop_
_atom_type_symbol
_atom_type_description
_atom_type_scat_dispersion_real
_atom_type_scat_dispersion_imag
_atom_type_scat_source
C C 0.0033 0.0016 'International Tables Vol C Tables 4.2.6.8 and 6.1.1.4'
H H 0.0000 0.0000 'International Tables Vol C Tables 4.2.6.8 and 6.1.1.4'
N N 0.0061 0.0033 'International Tables Vol C Tables 4.2.6.8 and 6.1.1.4'
O O 0.0106 0.0060 'International Tables Vol C Tables 4.2.6.8 and 6.1.1.4'
Mo Mo -1.6832 0.6857 'International Tables Vol C Tables 4.2.6.8 and 6.1.1.4'

loop_
_geom_angle_atom_site_label_1
_geom_angle_atom_site_label_2
_geom_angle_atom_site_label_3
_geom_angle
N1 C1 C9 123.83(18)
N2 C2 O4 124.05(18)
N2 C2 C3 119.13(17)
O4 C2 C3 116.67(17)
C7 C3 C4 117.91(18)
C7 C3 C2 121.49(17)
C4 C3 C2 120.46(18)
C5 C4 C3 119.02(19)
N3 C5 C4 123.49(18)
N3 C6 C7 124.0(2)
C6 C7 C3 118.64(19)
O3 C8 C13 116.54(17)
O3 C8 C9 122.84(17)
C13 C8 C9 120.59(17)
C10 C9 C8 117.57(18)
C10 C9 C1 118.59(17)
C8 C9 C1 123.44(17)
C11 C10 C9 122.09(19)
C10 C11 C12 119.43(18)
O5 C12 C13 124.02(19)
O5 C12 C11 115.46(18)
C13 C12 C11 120.52(18)
C12 C13 C8 119.75(18)
O6 C15 C16 113.0(2)
C1 N1 N2 116.70(16)
C1 N1 Mo1 126.91(13)
N2 N1 Mo1 116.02(11)
C2 N2 N1 108.49(16)
C6 N3 C5 116.86(18)
C8 O3 Mo1 134.71(13)
C2 O4 Mo1 119.57(12)
C12 O5 C14 118.42(17)
C15 O6 Mo1 126.81(14)
O1 Mo1 O2 104.45(8)
O1 Mo1 O3 98.27(8)
O2 Mo1 O3 103.33(8)
O1 Mo1 O4 99.81(7)
O2 Mo1 O4 97.17(8)
O3 Mo1 O4 148.22(6)
O1 Mo1 N1 90.31(7)
O2 Mo1 N1 163.09(7)
O3 Mo1 N1 82.23(6)
O4 Mo1 N1 71.78(5)
O1 Mo1 O6 169.42(7)
O2 Mo1 O6 86.12(7)
O3 Mo1 O6 79.11(6)
O4 Mo1 O6 78.33(6)
N1 Mo1 O6 79.20(6)

loop_
_geom_bond_atom_site_label_1
_geom_bond_atom_site_label_2
_geom_bond_distance
C1 N1 1.284(2)
C1 C9 1.429(3)
C2 N2 1.287(3)
C2 O4 1.321(2)
C2 C3 1.476(3)
C3 C7 1.387(3)
C3 C4 1.387(3)
C4 C5 1.378(3)
C5 N3 1.333(3)
C6 N3 1.333(3)
C6 C7 1.376(3)
C8 O3 1.338(2)
C8 C13 1.387(3)
C8 C9 1.409(3)
C9 C10 1.404(3)
C10 C11 1.361(3)
C11 C12 1.393(3)
C12 O5 1.354(2)
C12 C13 1.386(3)
C14 O5 1.419(3)
C15 O6 1.431(3)
C15 C16 1.476(4)
N1 N2 1.401(2)
N1 Mo1 2.2223(16)
O1 Mo1 1.6896(17)
O2 Mo1 1.6999(16)
O3 Mo1 1.9274(14)
O4 Mo1 2.0004(14)
O6 Mo1 2.3300(16)
